data_7217673
loop_
_publ_author_name
'Huang, Hong-Li'
'Qi, Feng-Ming'
'Yuan, Ji-Cheng'
'Zhao, Cai-Gui'
'Yang, Jing-Wei'
'Fang, Fu-Hu'
'Wu, Quan-xiang'
'Gao, Kun'
'Yuan, Cheng-Shan'

_publ_section_title
;
 Labdane-Type Diterpenoids from Croton laevigatus
;
_journal_name_full 'RSC Advances'
_journal_paper_doi 10.1039/C4RA04863F
_journal_year 2014
_chemical_absolute_configuration unk
_chemical_formula_moiety 'C22 H36 O5,0.5(C H2 Cl2)'
_chemical_formula_sum 'C22.5 H37 Cl O5'
_chemical_formula_weight 422.97
_chemical_melting_point 415.7
_chemical_name_systematic
;
 ?
;
_chemical_optical_rotation '[\a]^26^~D~=+9.09 (c 0.11, in CHCl3)'
_space_group_crystal_system monoclinic
_space_group_IT_number 5
_space_group_name_Hall 'C 2y'
_space_group_name_H-M_alt 'C 1 2 1'
_symmetry_space_group_name_Hall 'C 2y'
_symmetry_space_group_name_H-M 'C 1 2 1'
_atom_sites_solution_hydrogens mixed
_audit_creation_date 2014-07-28
_audit_creation_method
;
Olex2 1.2-beta
(compiled 2014.07.22 svn.r2960 for OlexSys, GUI svn.r4862)
;
_cell_angle_alpha 90
_cell_angle_beta 129.100(4)
_cell_angle_gamma 90
_cell_formula_units_Z 8
_cell_length_a 26.328(15)
_cell_length_b 11.042(7)
_cell_length_c 19.217(19)
_cell_measurement_reflns_used 2123
_cell_measurement_temperature 296(2)
_cell_measurement_theta_max 19.47
_cell_measurement_theta_min 2.73
_cell_volume 4335(6)
_computing_molecular_graphics 'Olex2 (Dolomanov et al., 2009)'
_computing_publication_material 'Olex2 (Dolomanov et al., 2009)'
_computing_structure_refinement 'ShelXL (Sheldrick, 2008)'
_diffrn_ambient_temperature 296
_diffrn_measured_fraction_theta_full 0.997
_diffrn_measured_fraction_theta_max 0.997
_diffrn_radiation_type MoK\a
_diffrn_radiation_wavelength 0.71073
_diffrn_reflns_av_R_equivalents 0.0530
_diffrn_reflns_av_unetI/netI 0.1320
_diffrn_reflns_Laue_measured_fraction_full 0.997
_diffrn_reflns_Laue_measured_fraction_max 0.997
_diffrn_reflns_limit_h_max 31
_diffrn_reflns_limit_h_min -30
_diffrn_reflns_limit_k_max 13
_diffrn_reflns_limit_k_min -13
_diffrn_reflns_limit_l_max 23
_diffrn_reflns_limit_l_min -23
_diffrn_reflns_number 14626
_diffrn_reflns_point_group_measured_fraction_full 0.975
_diffrn_reflns_point_group_measured_fraction_max 0.974
_diffrn_reflns_theta_full 25.242
_diffrn_reflns_theta_max 25.500
_diffrn_reflns_theta_min 2.131
_exptl_absorpt_coefficient_mu 0.207
_exptl_absorpt_correction_type none
_exptl_crystal_density_diffrn 1.296
_exptl_crystal_F_000 1832
_exptl_crystal_size_max 0.23
_exptl_crystal_size_mid 0.22
_exptl_crystal_size_min 0.19
_refine_diff_density_max 0.268
_refine_diff_density_min -0.180
_refine_diff_density_rms 0.041
_refine_ls_abs_structure_details
;
 Flack x determined using 1256 quotients [(I+)-(I-)]/[(I+)+(I-)]
 (Parsons, Flack and Wagner, Acta Cryst. B69 (2013) 249-259).
;
_refine_ls_abs_structure_Flack 0.30(12)
_refine_ls_extinction_method none
_refine_ls_goodness_of_fit_ref 1.003
_refine_ls_hydrogen_treatment constr
_refine_ls_matrix_type full
_refine_ls_number_parameters 538
_refine_ls_number_reflns 7875
_refine_ls_number_restraints 3
_refine_ls_restrained_S_all 1.003
_refine_ls_R_factor_all 0.1511
_refine_ls_R_factor_gt 0.0782
_refine_ls_shift/su_max 0.000
_refine_ls_shift/su_mean 0.000
_refine_ls_structure_factor_coef Fsqd
_refine_ls_weighting_details 'w=1/[\s^2^(Fo^2^)+(0.0440P)^2^] where P=(Fo^2^+2Fc^2^)/3'
_refine_ls_weighting_scheme calc
_refine_ls_wR_factor_gt 0.1144
_refine_ls_wR_factor_ref 0.1362
_reflns_Friedel_coverage 0.853
_reflns_Friedel_fraction_full 0.951
_reflns_Friedel_fraction_max 0.949
_reflns_number_gt 4290
_reflns_number_total 7875
_reflns_threshold_expression 'I > 2\s(I)'
_cod_data_source_file c4ra04863f2.cif
_cod_data_source_block compound_8
_cod_original_cell_volume 4336(6)
_cod_original_formula_sum 'C22.50 H37 Cl O5'
_cod_database_code 7217673
_shelxl_version_number 2014-3
_shelx_space_group_comment
;
The symmetry employed for this shelxl refinement is uniquely defined
by the following loop, which should always be used as a source of
symmetry information in preference to the above space-group names.
They are only intended as comments.
;
_shelx_estimated_absorpt_t_max 0.962
_shelx_estimated_absorpt_t_min 0.954
_olex2_refinement_description
;
1. Fixed Uiso
 At 1.2 times of:
  All C(H) groups, All C(H,H) groups
 At 1.5 times of:
  All C(H,H,H) groups, All O(H) groups
2. Restrained distances
 C37-C36A \\sim C36B-C37B
 with sigma of 0.02
 C36A-C35 \\sim C36B-C35
 with sigma of 0.02
3. Uiso/Uaniso restraints and constraints
Uiso(C36A) = Uiso(C36B)
4. Others
 Fixed Sof: C36A(0.83) H36A(0.83) C37(0.83) H37A(0.83) H37B(0.83) C36B(0.17)
 H36B(0.17) C37B(0.17) H37C(0.17) H37D(0.17) Cl1(0.5) C45(0.25) H45(0.5)
 Cl2(0.125) Cl3(0.25) Cl4(0.125)
5.a Riding coordinates:
 C45(H45)
5.b Ternary CH refined with riding coordinates:
 C27(H27), C31(H31), C34(H34), C5(H5), C9(H9), C12(H12)
5.c Secondary CH2 refined with riding coordinates:
 C23(H23A,H23B), C24(H24A,H24B), C25(H25A,H25B), C28(H28A,H28B), C29(H29A,
 H29B), C33(H33A,H33B), C39(H39A,H39B), C40(H40A,H40B), C1(H1A,H1B), C2(H2A,
 H2B), C3(H3A,H3B), C6(H6A,H6B), C7(H7A,H7B), C11(H11A,H11B), C17(H17A,H17B),
 C18(H18A,H18B)
5.d Aromatic/amide H refined with riding coordinates:
 C36A(H36A), C36B(H36B), C14(H14)
5.e X=CH2 refined with riding coordinates:
 C37(H37A,H37B), C37B(H37C,H37D), C15(H15A,H15B)
5.f Idealised Me refined as rotating group:
 C38(H38A,H38B,H38C), C41(H41A,H41B,H41C), C42(H42A,H42B,H42C), C44(H44A,H44B,
 H44C), C16(H16A,H16B,H16C), C19(H19A,H19B,H19C), C20(H20A,H20B,H20C), C22(H22A,
 H22B,H22C)
5.g Idealised tetrahedral OH refined as rotating group:
 O6(H6), O7(H7), O1(H1), O2(H2)
;
_olex2_submission_special_instructions 'No special instructions were received'

loop_
_space_group_symop_operation_xyz
'x, y, z'
'-x, y, -z'
'x+1/2, y+1/2, z'
'-x+1/2, y+1/2, -z'

loop_
_atom_site_label
_atom_site_type_symbol
_atom_site_fract_x
_atom_site_fract_y
_atom_site_fract_z
_atom_site_U_iso_or_equiv
_atom_site_adp_type
_atom_site_occupancy
_atom_site_site_symmetry_order
_atom_site_calc_flag
_atom_site_refinement_flags_posn
_atom_site_refinement_flags_adp
_atom_site_refinement_flags_occupancy
_atom_site_disorder_assembly
_atom_site_disorder_group
O6 O 0.1981(3) 0.9616(4) 0.2185(3) 0.0608(14) Uani 1 1 d . . . . .
H6 H 0.1919 1.0033 0.2477 0.091 Uiso 1 1 calc GR . . . .
O7 O 0.2088(2) 0.0937(4) 0.3476(4) 0.0530(13) Uani 1 1 d . . . . .
H7 H 0.1736 0.0915 0.3376 0.079 Uiso 1 1 calc GR . . . .
O8 O 0.3328(2) 0.3300(4) 0.4375(3) 0.0420(11) Uani 1 1 d . . . . .
O9 O 0.3957(2) 0.3251(4) 0.3625(3) 0.0465(12) Uani 1 1 d . . . . .
O10 O 0.4032(3) 0.4436(6) 0.2761(4) 0.0791(19) Uani 1 1 d . . . . .
C23 C 0.1256(3) 0.5190(6) 0.1903(4) 0.0471(19) Uani 1 1 d . . . . .
H23A H 0.1017 0.4453 0.1592 0.057 Uiso 1 1 calc R . . . .
H23B H 0.1262 0.5287 0.2410 0.057 Uiso 1 1 calc R . . . .
C24 C 0.0902(3) 0.6253(7) 0.1276(5) 0.055(2) Uani 1 1 d . . . . .
H24A H 0.0467 0.6314 0.1100 0.066 Uiso 1 1 calc R . . . .
H24B H 0.0854 0.6120 0.0739 0.066 Uiso 1 1 calc R . . . .
C25 C 0.1269(4) 0.7436(7) 0.1716(5) 0.052(2) Uani 1 1 d . . . . .
H25A H 0.1263 0.7618 0.2205 0.063 Uiso 1 1 calc R . . . .
H25B H 0.1040 0.8085 0.1279 0.063 Uiso 1 1 calc R . . . .
C26 C 0.1984(3) 0.7415(6) 0.2082(4) 0.0409(17) Uani 1 1 d . . . . .
C27 C 0.2317(3) 0.6291(6) 0.2686(4) 0.0351(16) Uani 1 1 d . . . . .
H27 H 0.2284 0.6412 0.3162 0.042 Uiso 1 1 calc R . . . .
C28 C 0.3055(3) 0.6186(6) 0.3183(4) 0.0418(17) Uani 1 1 d . . . . .
H28A H 0.3125 0.5965 0.2761 0.050 Uiso 1 1 calc R . . . .
H28B H 0.3261 0.6965 0.3440 0.050 Uiso 1 1 calc R . . . .
C29 C 0.3370(3) 0.5244(6) 0.3922(4) 0.0447(18) Uani 1 1 d . . . . .
H29A H 0.3329 0.5501 0.4368 0.054 Uiso 1 1 calc R . . . .
H29B H 0.3833 0.5194 0.4213 0.054 Uiso 1 1 calc R . . . .
C30 C 0.3066(3) 0.3994(6) 0.3580(4) 0.0359(17) Uani 1 1 d . . . . .
C31 C 0.2329(3) 0.4106(5) 0.3035(4) 0.0333(16) Uani 1 1 d . . . . .
H31 H 0.2272 0.4413 0.3461 0.040 Uiso 1 1 calc R . . . .
C32 C 0.1973(3) 0.5054(6) 0.2256(4) 0.0360(17) Uani 1 1 d . . . . .
C33 C 0.2037(3) 0.2835(5) 0.2801(4) 0.0378(17) Uani 1 1 d . . . . .
H33A H 0.1565 0.2882 0.2438 0.045 Uiso 1 1 calc R . . . .
H33B H 0.2139 0.2412 0.2460 0.045 Uiso 1 1 calc R . . . .
C34 C 0.2322(3) 0.2159(6) 0.3658(5) 0.0410(18) Uani 1 1 d . . . . .
H34 H 0.2174 0.2564 0.3956 0.049 Uiso 1 1 calc R . . . .
C35 C 0.3069(4) 0.2124(6) 0.4317(4) 0.0431(18) Uani 1 1 d . . . . .
C38 C 0.3350(3) 0.1162(6) 0.4089(4) 0.0490(19) Uani 1 1 d . . . . .
H38A H 0.3127 0.1179 0.3457 0.073 Uiso 1 1 calc GR . . . .
H38B H 0.3293 0.0381 0.4252 0.073 Uiso 1 1 calc GR . . . .
H38C H 0.3808 0.1313 0.4414 0.073 Uiso 1 1 calc GR . . . .
C39 C 0.3257(3) 0.3470(6) 0.3040(4) 0.0385(16) Uani 1 1 d . . . . .
H39A H 0.3024 0.2717 0.2761 0.046 Uiso 1 1 calc R . . . .
H39B H 0.3136 0.4032 0.2570 0.046 Uiso 1 1 calc R . . . .
C40 C 0.2315(4) 0.8523(7) 0.2669(5) 0.058(2) Uani 1 1 d . . . . .
H40A H 0.2323 0.8459 0.3180 0.070 Uiso 1 1 calc R . . . .
H40B H 0.2764 0.8557 0.2894 0.070 Uiso 1 1 calc R . . . .
C41 C 0.2020(3) 0.7497(6) 0.1319(4) 0.050(2) Uani 1 1 d . . . . .
H41A H 0.1751 0.6877 0.0884 0.076 Uiso 1 1 calc GR . . . .
H41B H 0.2465 0.7387 0.1556 0.076 Uiso 1 1 calc GR . . . .
H41C H 0.1868 0.8277 0.1038 0.076 Uiso 1 1 calc GR . . . .
C42 C 0.1947(3) 0.4655(6) 0.1471(4) 0.0449(18) Uani 1 1 d . . . . .
H42A H 0.1887 0.3794 0.1397 0.067 Uiso 1 1 calc GR . . . .
H42B H 0.2349 0.4871 0.1592 0.067 Uiso 1 1 calc GR . . . .
H42C H 0.1588 0.5051 0.0932 0.067 Uiso 1 1 calc GR . . . .
C43 C 0.4291(4) 0.3809(6) 0.3409(5) 0.0430(19) Uani 1 1 d . . . . .
C44 C 0.4999(3) 0.3516(8) 0.4040(4) 0.055(2) Uani 1 1 d . . . . .
H44A H 0.5172 0.3529 0.3725 0.082 Uiso 1 1 calc GR . . . .
H44B H 0.5059 0.2725 0.4289 0.082 Uiso 1 1 calc GR . . . .
H44C H 0.5224 0.4105 0.4514 0.082 Uiso 1 1 calc GR . . . .
C36A C 0.3269(6) 0.1844(12) 0.5223(6) 0.059(3) Uiso 0.83 1 d . . . A 1
H36A H 0.3179 0.1070 0.5309 0.071 Uiso 0.83 1 calc R . . A 1
C37 C 0.3547(6) 0.2556(11) 0.5872(7) 0.095(4) Uani 0.83 1 d . . . A 1
H37A H 0.3647 0.3339 0.5816 0.114 Uiso 0.83 1 calc R . . A 1
H37B H 0.3654 0.2303 0.6412 0.114 Uiso 0.83 1 calc R . . A 1
C36B C 0.340(3) 0.208(6) 0.532(2) 0.059(3) Uiso 0.17 1 d . . . A 2
H36B H 0.3746 0.2622 0.5695 0.071 Uiso 0.17 1 calc R . . A 2
C37B C 0.325(3) 0.137(5) 0.568(4) 0.099(19) Uiso 0.17 1 d . . . A 2
H37C H 0.2914 0.0815 0.5325 0.119 Uiso 0.17 1 calc R . . A 2
H37D H 0.3479 0.1396 0.6292 0.119 Uiso 0.17 1 calc R . . A 2
O1 O 0.5920(2) -0.4258(4) 0.3128(4) 0.0632(15) Uani 1 1 d . . . . .
H1 H 0.5707 -0.4887 0.2963 0.095 Uiso 1 1 calc GR . . . .
O2 O 0.2308(2) 0.1097(5) 0.1310(3) 0.0577(14) Uani 1 1 d . . . . .
H2 H 0.2236 0.0672 0.1589 0.087 Uiso 1 1 calc GR . . . .
O3 O 0.3324(2) 0.0753(4) 0.0625(3) 0.0389(11) Uani 1 1 d . . . . .
O4 O 0.4286(3) 0.2428(4) 0.1255(3) 0.0569(14) Uani 1 1 d . . . . .
O5 O 0.5070(3) 0.3634(5) 0.2327(4) 0.0691(16) Uani 1 1 d . . . . .
C1 C 0.4299(3) -0.1832(6) 0.3243(4) 0.0435(18) Uani 1 1 d . . . . .
H1A H 0.4135 -0.1417 0.3510 0.052 Uiso 1 1 calc R . . . .
H1B H 0.3943 -0.2313 0.2747 0.052 Uiso 1 1 calc R . . . .
C2 C 0.4852(4) -0.2675(7) 0.3938(5) 0.056(2) Uani 1 1 d . . . . .
H2A H 0.4686 -0.3270 0.4121 0.067 Uiso 1 1 calc R . . . .
H2B H 0.5190 -0.2210 0.4463 0.067 Uiso 1 1 calc R . . . .
C3 C 0.5146(3) -0.3322(7) 0.3563(5) 0.051(2) Uani 1 1 d . . . . .
H3A H 0.4821 -0.3866 0.3088 0.061 Uiso 1 1 calc R . . . .
H3B H 0.5514 -0.3810 0.4034 0.061 Uiso 1 1 calc R . . . .
C4 C 0.5380(3) -0.2462(6) 0.3190(5) 0.0439(18) Uani 1 1 d . . . . .
C5 C 0.4821(3) -0.1573(6) 0.2535(4) 0.0371(16) Uani 1 1 d . . . . .
H5 H 0.4468 -0.2101 0.2064 0.045 Uiso 1 1 calc R . . . .
C6 C 0.4954(3) -0.0731(6) 0.2028(5) 0.0455(19) Uani 1 1 d . . . . .
H6A H 0.5252 -0.0093 0.2426 0.055 Uiso 1 1 calc R . . . .
H6B H 0.5160 -0.1189 0.1835 0.055 Uiso 1 1 calc R . . . .
C7 C 0.4320(3) -0.0172(6) 0.1214(4) 0.0412(18) Uani 1 1 d . . . . .
H7A H 0.4419 0.0366 0.0915 0.049 Uiso 1 1 calc R . . . .
H7B H 0.4038 -0.0810 0.0795 0.049 Uiso 1 1 calc R . . . .
C8 C 0.3959(3) 0.0529(6) 0.1459(4) 0.0380(18) Uani 1 1 d . . . . .
C9 C 0.3878(3) -0.0284(6) 0.2037(4) 0.0346(16) Uani 1 1 d . . . . .
H9 H 0.3618 -0.0970 0.1644 0.042 Uiso 1 1 calc R . . . .
C10 C 0.4505(3) -0.0881(6) 0.2876(4) 0.0347(16) Uani 1 1 d . . . . .
C11 C 0.3428(3) 0.0352(6) 0.2164(4) 0.0416(18) Uani 1 1 d . . . . .
H11A H 0.3390 -0.0123 0.2553 0.050 Uiso 1 1 calc R . . . .
H11B H 0.3605 0.1140 0.2436 0.050 Uiso 1 1 calc R . . . .
C12 C 0.2768(3) 0.0492(6) 0.1256(4) 0.0409(18) Uani 1 1 d . . . . .
H12 H 0.2598 -0.0321 0.1013 0.049 Uiso 1 1 calc R . . . .
C13 C 0.2789(3) 0.1192(6) 0.0579(4) 0.0410(17) Uani 1 1 d . . . . .
C14 C 0.2197(4) 0.0859(7) -0.0366(5) 0.056(2) Uani 1 1 d . . . . .
H14 H 0.2283 0.0339 -0.0661 0.068 Uiso 1 1 calc R . . . .
C15 C 0.1619(5) 0.1165(11) -0.0809(6) 0.121(4) Uani 1 1 d . . . . .
H15A H 0.1492 0.1684 -0.0562 0.145 Uiso 1 1 calc R . . . .
H15B H 0.1309 0.0876 -0.1391 0.145 Uiso 1 1 calc R . . . .
C16 C 0.2828(4) 0.2545(6) 0.0735(5) 0.057(2) Uani 1 1 d . . . . .
H16A H 0.3167 0.2715 0.1360 0.085 Uiso 1 1 calc GR . . . .
H16B H 0.2416 0.2830 0.0558 0.085 Uiso 1 1 calc GR . . . .
H16C H 0.2924 0.2948 0.0387 0.085 Uiso 1 1 calc GR . . . .
C17 C 0.4323(3) 0.1719(6) 0.1910(4) 0.0432(18) Uani 1 1 d . . . . .
H17A H 0.4122 0.2149 0.2120 0.052 Uiso 1 1 calc R . . . .
H17B H 0.4776 0.1557 0.2419 0.052 Uiso 1 1 calc R . . . .
C18 C 0.5490(3) -0.3264(6) 0.2636(5) 0.053(2) Uani 1 1 d . . . . .
H18A H 0.5070 -0.3573 0.2118 0.064 Uiso 1 1 calc R . . . .
H18B H 0.5668 -0.2767 0.2419 0.064 Uiso 1 1 calc R . . . .
C19 C 0.6031(3) -0.1878(7) 0.3939(5) 0.060(2) Uani 1 1 d . . . . .
H19A H 0.6001 -0.1520 0.4367 0.090 Uiso 1 1 calc GR . . . .
H19B H 0.6135 -0.1264 0.3692 0.090 Uiso 1 1 calc GR . . . .
H19C H 0.6369 -0.2483 0.4230 0.090 Uiso 1 1 calc GR . . . .
C20 C 0.4963(3) 0.0038(6) 0.3629(4) 0.052(2) Uani 1 1 d . . . . .
H20A H 0.5236 -0.0375 0.4195 0.078 Uiso 1 1 calc GR . . . .
H20B H 0.4706 0.0639 0.3643 0.078 Uiso 1 1 calc GR . . . .
H20C H 0.5233 0.0423 0.3518 0.078 Uiso 1 1 calc GR . . . .
C21 C 0.4685(4) 0.3358(7) 0.1552(6) 0.0514(19) Uani 1 1 d . . . . .
C22 C 0.4596(4) 0.4026(7) 0.0810(5) 0.078(3) Uani 1 1 d . . . . .
H22A H 0.4213 0.4528 0.0511 0.116 Uiso 1 1 calc GR . . . .
H22B H 0.4544 0.3459 0.0391 0.116 Uiso 1 1 calc GR . . . .
H22C H 0.4972 0.4524 0.1050 0.116 Uiso 1 1 calc GR . . . .
Cl1 Cl 0.0664(3) 0.1246(6) 0.0736(4) 0.1085(19) Uani 0.5 1 d . . . B 1
C45 C 0.0000 0.200(3) 0.0000 0.086(8) Uani 0.5 2 d S T P B 1
H45 H -0.0085 0.2518 0.0322 0.103 Uiso 0.5 1 d R . . B 1
Cl2 Cl 0.0000 0.348(2) 0.0000 0.109(8) Uani 0.25 2 d S T P C 2
Cl3 Cl 0.0635(7) 0.2072(15) 0.0145(11) 0.116(4) Uani 0.25 1 d . . . C 2
Cl4 Cl 0.0283(15) 0.301(3) -0.019(2) 0.107(11) Uani 0.125 1 d . . . C 2

loop_
_atom_site_aniso_label
_atom_site_aniso_U_11
_atom_site_aniso_U_22
_atom_site_aniso_U_33
_atom_site_aniso_U_23
_atom_site_aniso_U_13
_atom_site_aniso_U_12
O6 0.082(4) 0.036(3) 0.079(4) 0.009(3) 0.058(3) 0.010(3)
O7 0.054(4) 0.034(3) 0.086(4) 0.010(3) 0.051(3) 0.005(3)
O8 0.037(3) 0.046(3) 0.037(3) 0.003(2) 0.021(2) 0.004(3)
O9 0.035(3) 0.056(3) 0.052(3) 0.010(3) 0.030(3) 0.005(3)
O10 0.048(4) 0.107(5) 0.075(4) 0.032(4) 0.035(3) -0.006(4)
C23 0.031(5) 0.045(5) 0.053(4) 0.003(4) 0.020(4) -0.005(4)
C24 0.034(5) 0.056(5) 0.066(5) 0.015(4) 0.028(4) 0.009(4)
C25 0.052(5) 0.048(5) 0.063(5) 0.015(4) 0.039(5) 0.010(4)
C26 0.039(5) 0.036(4) 0.052(4) 0.006(4) 0.031(4) 0.003(4)
C27 0.036(4) 0.034(4) 0.040(4) 0.001(3) 0.026(4) -0.005(4)
C28 0.035(5) 0.036(4) 0.047(4) -0.002(4) 0.022(4) -0.008(4)
C29 0.036(5) 0.046(5) 0.044(4) -0.003(4) 0.022(4) 0.000(4)
C30 0.034(5) 0.035(4) 0.039(4) -0.002(3) 0.023(4) 0.001(3)
C31 0.034(5) 0.027(4) 0.039(4) -0.002(3) 0.023(4) -0.002(3)
C32 0.028(4) 0.041(4) 0.037(4) 0.002(3) 0.020(4) 0.001(3)
C33 0.030(4) 0.035(4) 0.048(4) 0.002(3) 0.025(4) 0.001(3)
C34 0.044(5) 0.038(5) 0.057(4) 0.009(4) 0.039(4) 0.007(4)
C35 0.050(5) 0.040(5) 0.045(4) 0.006(4) 0.032(4) 0.000(4)
C38 0.043(5) 0.039(4) 0.068(5) 0.009(4) 0.036(4) 0.008(4)
C39 0.029(5) 0.041(4) 0.043(4) 0.001(4) 0.022(4) 0.001(4)
C40 0.073(6) 0.039(5) 0.069(5) 0.001(4) 0.048(5) 0.002(5)
C41 0.059(5) 0.040(4) 0.058(5) 0.006(4) 0.040(5) -0.002(4)
C42 0.046(5) 0.042(4) 0.039(4) -0.001(3) 0.023(4) -0.005(4)
C43 0.040(5) 0.043(5) 0.047(5) -0.006(4) 0.028(5) -0.010(4)
C44 0.040(5) 0.068(5) 0.056(4) -0.004(4) 0.030(4) 0.000(5)
C37 0.112(11) 0.118(11) 0.069(7) -0.006(7) 0.063(8) -0.034(9)
O1 0.047(3) 0.039(3) 0.103(4) 0.001(3) 0.047(3) 0.001(3)
O2 0.062(4) 0.056(3) 0.077(4) 0.015(3) 0.054(3) 0.017(3)
O3 0.039(3) 0.039(3) 0.037(3) 0.001(2) 0.024(3) 0.000(2)
O4 0.071(4) 0.041(3) 0.056(3) 0.000(3) 0.039(3) -0.021(3)
O5 0.070(4) 0.068(4) 0.060(3) -0.017(3) 0.037(3) -0.033(3)
C1 0.048(5) 0.044(5) 0.045(4) 0.004(4) 0.032(4) 0.004(4)
C2 0.059(6) 0.067(6) 0.050(5) 0.013(4) 0.038(5) 0.003(5)
C3 0.039(5) 0.053(5) 0.054(5) 0.013(4) 0.026(4) 0.002(4)
C4 0.037(5) 0.044(5) 0.054(4) -0.002(4) 0.030(4) -0.004(4)
C5 0.033(4) 0.035(4) 0.041(4) -0.002(3) 0.023(4) -0.008(4)
C6 0.051(5) 0.043(4) 0.059(5) 0.001(4) 0.042(5) -0.003(4)
C7 0.052(5) 0.039(4) 0.049(4) -0.003(4) 0.039(4) -0.010(4)
C8 0.042(5) 0.037(4) 0.041(4) 0.007(3) 0.029(4) -0.004(4)
C9 0.030(4) 0.031(4) 0.044(4) -0.008(3) 0.024(4) -0.009(3)
C10 0.039(5) 0.031(4) 0.039(4) 0.000(3) 0.027(4) -0.004(3)
C11 0.051(5) 0.037(4) 0.048(4) 0.001(3) 0.037(4) 0.001(4)
C12 0.046(5) 0.022(4) 0.060(5) 0.000(3) 0.036(5) 0.004(3)
C13 0.041(5) 0.029(4) 0.048(4) 0.005(4) 0.026(4) -0.001(4)
C14 0.054(6) 0.047(5) 0.071(6) 0.003(4) 0.041(5) 0.003(5)
C15 0.085(9) 0.141(11) 0.095(8) -0.012(8) 0.037(7) 0.038(8)
C16 0.067(6) 0.042(5) 0.069(5) 0.012(4) 0.047(5) 0.005(4)
C17 0.048(5) 0.034(4) 0.045(4) 0.001(3) 0.029(4) -0.006(4)
C18 0.047(5) 0.039(4) 0.074(5) 0.007(4) 0.039(5) 0.003(4)
C19 0.039(5) 0.058(5) 0.069(5) -0.003(5) 0.027(5) -0.004(4)
C20 0.053(5) 0.053(5) 0.048(4) 0.003(4) 0.031(4) 0.004(4)
C21 0.059(6) 0.040(5) 0.064(5) 0.001(5) 0.043(5) -0.004(5)
C22 0.093(7) 0.059(6) 0.080(6) 0.007(5) 0.054(6) -0.025(5)
Cl1 0.067(4) 0.128(5) 0.094(4) -0.039(4) 0.034(3) -0.003(4)
C45 0.05(2) 0.08(2) 0.12(2) 0.000 0.05(2) 0.000
Cl2 0.10(2) 0.087(14) 0.063(13) 0.000 0.017(12) 0.000
Cl3 0.126(13) 0.102(11) 0.125(12) -0.045(9) 0.081(11) -0.046(9)
Cl4 0.09(3) 0.12(3) 0.079(18) 0.03(2) 0.041(16) -0.04(2)

loop_
_atom_type_symbol
_atom_type_description
_atom_type_scat_dispersion_real
_atom_type_scat_dispersion_imag
_atom_type_scat_source
C C 0.0033 0.0016 'International Tables Vol C Tables 4.2.6.8 and 6.1.1.4'
H H 0.0000 0.0000 'International Tables Vol C Tables 4.2.6.8 and 6.1.1.4'
O O 0.0106 0.0060 'International Tables Vol C Tables 4.2.6.8 and 6.1.1.4'
Cl Cl 0.1484 0.1585 'International Tables Vol C Tables 4.2.6.8 and 6.1.1.4'

loop_
_geom_angle_atom_site_label_1
_geom_angle_atom_site_label_2
_geom_angle_atom_site_label_3
_geom_angle
_geom_angle_site_symmetry_1
_geom_angle_site_symmetry_3
C40 O6 H6 109.5 . .
C34 O7 H7 109.5 . .
C35 O8 C30 120.8(5) . .
C43 O9 C39 116.5(5) . .
H23A C23 H23B 107.8 . .
C24 C23 H23A 109.0 . .
C24 C23 H23B 109.0 . .
C24 C23 C32 113.0(5) . .
C32 C23 H23A 109.0 . .
C32 C23 H23B 109.0 . .
C23 C24 H24A 109.3 . .
C23 C24 H24B 109.3 . .
C23 C24 C25 111.5(6) . .
H24A C24 H24B 108.0 . .
C25 C24 H24A 109.3 . .
C25 C24 H24B 109.3 . .
C24 C25 H25A 108.8 . .
C24 C25 H25B 108.8 . .
C24 C25 C26 113.9(6) . .
H25A C25 H25B 107.7 . .
C26 C25 H25A 108.8 . .
C26 C25 H25B 108.8 . .
C25 C26 C27 107.9(5) . .
C40 C26 C25 106.9(6) . .
C40 C26 C27 107.6(5) . .
C40 C26 C41 108.2(5) . .
C41 C26 C25 111.0(6) . .
C41 C26 C27 114.8(5) . .
C26 C27 H27 104.5 . .
C26 C27 C32 116.3(5) . .
C28 C27 C26 115.2(5) . .
C28 C27 H27 104.5 . .
C28 C27 C32 110.4(5) . .
C32 C27 H27 104.5 . .
C27 C28 H28A 109.3 . .
C27 C28 H28B 109.3 . .
H28A C28 H28B 108.0 . .
C29 C28 C27 111.4(5) . .
C29 C28 H28A 109.3 . .
C29 C28 H28B 109.3 . .
C28 C29 H29A 109.0 . .
C28 C29 H29B 109.0 . .
C28 C29 C30 112.9(5) . .
H29A C29 H29B 107.8 . .
C30 C29 H29A 109.0 . .
C30 C29 H29B 109.0 . .
O8 C30 C29 104.8(5) . .
O8 C30 C31 109.0(5) . .
O8 C30 C39 112.1(5) . .
C29 C30 C31 108.7(5) . .
C29 C30 C39 109.2(5) . .
C31 C30 C39 112.8(5) . .
C30 C31 H31 104.6 . .
C30 C31 C32 116.6(5) . .
C30 C31 C33 108.4(5) . .
C32 C31 H31 104.6 . .
C33 C31 H31 104.6 . .
C33 C31 C32 116.6(5) . .
C23 C32 C31 108.1(5) . .
C27 C32 C23 106.6(5) . .
C27 C32 C31 106.4(5) . .
C42 C32 C23 108.0(5) . .
C42 C32 C27 115.1(5) . .
C42 C32 C31 112.2(5) . .
C31 C33 H33A 109.9 . .
C31 C33 H33B 109.9 . .
H33A C33 H33B 108.3 . .
C34 C33 C31 108.8(5) . .
C34 C33 H33A 109.9 . .
C34 C33 H33B 109.9 . .
O7 C34 C33 111.0(6) . .
O7 C34 H34 107.8 . .
O7 C34 C35 108.0(5) . .
C33 C34 H34 107.8 . .
C33 C34 C35 114.2(5) . .
C35 C34 H34 107.8 . .
O8 C35 C34 110.0(5) . .
O8 C35 C38 111.3(5) . .
O8 C35 C36A 107.1(7) . .
O8 C35 C36B 94(2) . .
C34 C35 C36B 117(3) . .
C38 C35 C34 112.8(6) . .
C38 C35 C36B 110(3) . .
C36A C35 C34 107.1(6) . .
C36A C35 C38 108.3(7) . .
C35 C38 H38A 109.5 . .
C35 C38 H38B 109.5 . .
C35 C38 H38C 109.5 . .
H38A C38 H38B 109.5 . .
H38A C38 H38C 109.5 . .
H38B C38 H38C 109.5 . .
O9 C39 C30 109.9(5) . .
O9 C39 H39A 109.7 . .
O9 C39 H39B 109.7 . .
C30 C39 H39A 109.7 . .
C30 C39 H39B 109.7 . .
H39A C39 H39B 108.2 . .
O6 C40 C26 111.5(6) . .
O6 C40 H40A 109.3 . .
O6 C40 H40B 109.3 . .
C26 C40 H40A 109.3 . .
C26 C40 H40B 109.3 . .
H40A C40 H40B 108.0 . .
C26 C41 H41A 109.5 . .
C26 C41 H41B 109.5 . .
C26 C41 H41C 109.5 . .
H41A C41 H41B 109.5 . .
H41A C41 H41C 109.5 . .
H41B C41 H41C 109.5 . .
C32 C42 H42A 109.5 . .
C32 C42 H42B 109.5 . .
C32 C42 H42C 109.5 . .
H42A C42 H42B 109.5 . .
H42A C42 H42C 109.5 . .
H42B C42 H42C 109.5 . .
O9 C43 C44 112.3(6) . .
O10 C43 O9 122.5(7) . .
O10 C43 C44 125.2(7) . .
C43 C44 H44A 109.5 . .
C43 C44 H44B 109.5 . .
C43 C44 H44C 109.5 . .
H44A C44 H44B 109.5 . .
H44A C44 H44C 109.5 . .
H44B C44 H44C 109.5 . .
C35 C36A H36A 117.1 . .
C37 C36A C35 125.9(11) . .
C37 C36A H36A 117.1 . .
C36A C37 H37A 120.0 . .
C36A C37 H37B 120.0 . .
H37A C37 H37B 120.0 . .
C35 C36B H36B 117.5 . .
C37B C36B C35 125(5) . .
C37B C36B H36B 117.5 . .
C36B C37B H37C 120.0 . .
C36B C37B H37D 120.0 . .
H37C C37B H37D 120.0 . .
C18 O1 H1 109.5 . .
C12 O2 H2 109.5 . .
C8 O3 C13 122.3(5) . .
C21 O4 C17 116.9(5) . .
H1A C1 H1B 107.7 . .
C2 C1 H1A 108.9 . .
C2 C1 H1B 108.9 . .
C2 C1 C10 113.5(5) . .
C10 C1 H1A 108.9 . .
C10 C1 H1B 108.9 . .
C1 C2 H2A 109.4 . .
C1 C2 H2B 109.4 . .
C1 C2 C3 111.2(5) . .
H2A C2 H2B 108.0 . .
C3 C2 H2A 109.4 . .
C3 C2 H2B 109.4 . .
C2 C3 H3A 108.8 . .
C2 C3 H3B 108.8 . .
C2 C3 C4 113.7(6) . .
H3A C3 H3B 107.7 . .
C4 C3 H3A 108.8 . .
C4 C3 H3B 108.8 . .
C3 C4 C5 108.5(5) . .
C3 C4 C18 105.7(6) . .
C5 C4 C18 107.4(5) . .
C19 C4 C3 111.5(6) . .
C19 C4 C5 115.4(6) . .
C19 C4 C18 107.8(5) . .
C4 C5 H5 103.6 . .
C4 C5 C10 117.3(5) . .
C6 C5 C4 114.9(5) . .
C6 C5 H5 103.6 . .
C6 C5 C10 111.6(5) . .
C10 C5 H5 103.6 . .
C5 C6 H6A 109.5 . .
C5 C6 H6B 109.5 . .
H6A C6 H6B 108.0 . .
C7 C6 C5 110.9(5) . .
C7 C6 H6A 109.5 . .
C7 C6 H6B 109.5 . .
C6 C7 H7A 109.1 . .
C6 C7 H7B 109.1 . .
H7A C7 H7B 107.8 . .
C8 C7 C6 112.6(5) . .
C8 C7 H7A 109.1 . .
C8 C7 H7B 109.1 . .
O3 C8 C7 105.1(5) . .
O3 C8 C9 108.2(5) . .
O3 C8 C17 111.0(5) . .
C7 C8 C9 109.0(5) . .
C7 C8 C17 108.9(5) . .
C17 C8 C9 114.4(5) . .
C8 C9 H9 104.0 . .
C8 C9 C10 117.2(5) . .
C10 C9 H9 104.0 . .
C11 C9 C8 108.7(5) . .
C11 C9 H9 104.0 . .
C11 C9 C10 117.1(5) . .
C1 C10 C5 107.3(5) . .
C1 C10 C9 108.3(5) . .
C1 C10 C20 108.2(5) . .
C5 C10 C9 105.8(5) . .
C20 C10 C5 114.3(5) . .
C20 C10 C9 112.7(5) . .
C9 C11 H11A 110.1 . .
C9 C11 H11B 110.1 . .
H11A C11 H11B 108.4 . .
C12 C11 C9 108.0(5) . .
C12 C11 H11A 110.1 . .
C12 C11 H11B 110.1 . .
O2 C12 C11 111.8(5) . .
O2 C12 H12 107.8 . .
O2 C12 C13 107.8(5) . .
C11 C12 H12 107.8 . .
C11 C12 C13 113.6(5) . .
C13 C12 H12 107.8 . .
O3 C13 C12 109.5(5) . .
O3 C13 C14 102.7(5) . .
O3 C13 C16 112.3(5) . .
C14 C13 C12 109.4(5) . .
C14 C13 C16 111.5(6) . .
C16 C13 C12 111.1(6) . .
C13 C14 H14 114.7 . .
C15 C14 C13 130.6(8) . .
C15 C14 H14 114.7 . .
C14 C15 H15A 120.0 . .
C14 C15 H15B 120.0 . .
H15A C15 H15B 120.0 . .
C13 C16 H16A 109.5 . .
C13 C16 H16B 109.5 . .
C13 C16 H16C 109.5 . .
H16A C16 H16B 109.5 . .
H16A C16 H16C 109.5 . .
H16B C16 H16C 109.5 . .
O4 C17 C8 107.5(5) . .
O4 C17 H17A 110.2 . .
O4 C17 H17B 110.2 . .
C8 C17 H17A 110.2 . .
C8 C17 H17B 110.2 . .
H17A C17 H17B 108.5 . .
O1 C18 C4 113.6(6) . .
O1 C18 H18A 108.9 . .
O1 C18 H18B 108.9 . .
C4 C18 H18A 108.9 . .
C4 C18 H18B 108.9 . .
H18A C18 H18B 107.7 . .
C4 C19 H19A 109.5 . .
C4 C19 H19B 109.5 . .
C4 C19 H19C 109.5 . .
H19A C19 H19B 109.5 . .
H19A C19 H19C 109.5 . .
H19B C19 H19C 109.5 . .
C10 C20 H20A 109.5 . .
C10 C20 H20B 109.5 . .
C10 C20 H20C 109.5 . .
H20A C20 H20B 109.5 . .
H20A C20 H20C 109.5 . .
H20B C20 H20C 109.5 . .
O4 C21 C22 111.8(7) . .
O5 C21 O4 123.9(7) . .
O5 C21 C22 124.3(7) . .
C21 C22 H22A 109.5 . .
C21 C22 H22B 109.5 . .
C21 C22 H22C 109.5 . .
H22A C22 H22B 109.5 . .
H22A C22 H22C 109.5 . .
H22B C22 H22C 109.5 . .
Cl1 C45 Cl1 118.5(18) . 2
Cl1 C45 H45 107.7 2 .
Cl1 C45 H45 107.7 . .

loop_
_geom_bond_atom_site_label_1
_geom_bond_atom_site_label_2
_geom_bond_distance
_geom_bond_site_symmetry_2
O6 H6 0.8200 .
O6 C40 1.436(8) .
O7 H7 0.8200 .
O7 C34 1.431(8) .
O8 C30 1.438(7) .
O8 C35 1.438(8) .
O9 C39 1.452(6) .
O9 C43 1.336(7) .
O10 C43 1.193(8) .
C23 H23A 0.9700 .
C23 H23B 0.9700 .
C23 C24 1.511(9) .
C23 C32 1.558(9) .
C24 H24A 0.9700 .
C24 H24B 0.9700 .
C24 C25 1.525(10) .
C25 H25A 0.9700 .
C25 H25B 0.9700 .
C25 C26 1.538(9) .
C26 C27 1.540(8) .
C26 C40 1.513(9) .
C26 C41 1.532(8) .
C27 H27 0.9800 .
C27 C28 1.536(8) .
C27 C32 1.556(8) .
C28 H28A 0.9700 .
C28 H28B 0.9700 .
C28 C29 1.517(8) .
C29 H29A 0.9700 .
C29 H29B 0.9700 .
C29 C30 1.521(9) .
C30 C31 1.521(8) .
C30 C39 1.525(8) .
C31 H31 0.9800 .
C31 C32 1.565(8) .
C31 C33 1.525(8) .
C32 C42 1.531(8) .
C33 H33A 0.9700 .
C33 H33B 0.9700 .
C33 C34 1.508(8) .
C34 H34 0.9800 .
C34 C35 1.528(9) .
C35 C38 1.508(9) .
C35 C36A 1.499(10) .
C35 C36B 1.53(3) .
C38 H38A 0.9600 .
C38 H38B 0.9600 .
C38 H38C 0.9600 .
C39 H39A 0.9700 .
C39 H39B 0.9700 .
C40 H40A 0.9700 .
C40 H40B 0.9700 .
C41 H41A 0.9600 .
C41 H41B 0.9600 .
C41 H41C 0.9600 .
C42 H42A 0.9600 .
C42 H42B 0.9600 .
C42 H42C 0.9600 .
C43 C44 1.482(9) .
C44 H44A 0.9600 .
C44 H44B 0.9600 .
C44 H44C 0.9600 .
C36A H36A 0.9300 .
C36A C37 1.249(14) .
C37 H37A 0.9300 .
C37 H37B 0.9300 .
C36B H36B 0.9300 .
C36B C37B 1.26(3) .
C37B H37C 0.9300 .
C37B H37D 0.9300 .
O1 H1 0.8200 .
O1 C18 1.425(8) .
O2 H2 0.8200 .
O2 C12 1.444(7) .
O3 C8 1.430(7) .
O3 C13 1.439(7) .
O4 C17 1.432(7) .
O4 C21 1.314(8) .
O5 C21 1.198(8) .
C1 H1A 0.9700 .
C1 H1B 0.9700 .
C1 C2 1.523(9) .
C1 C10 1.541(8) .
C2 H2A 0.9700 .
C2 H2B 0.9700 .
C2 C3 1.528(9) .
C3 H3A 0.9700 .
C3 H3B 0.9700 .
C3 C4 1.534(9) .
C4 C5 1.543(9) .
C4 C18 1.545(9) .
C4 C19 1.520(9) .
C5 H5 0.9800 .
C5 C6 1.538(8) .
C5 C10 1.547(8) .
C6 H6A 0.9700 .
C6 H6B 0.9700 .
C6 C7 1.523(9) .
C7 H7A 0.9700 .
C7 H7B 0.9700 .
C7 C8 1.513(8) .
C8 C9 1.545(8) .
C8 C17 1.532(9) .
C9 H9 0.9800 .
C9 C10 1.550(8) .
C9 C11 1.523(8) .
C10 C20 1.542(8) .
C11 H11A 0.9700 .
C11 H11B 0.9700 .
C11 C12 1.504(8) .
C12 H12 0.9800 .
C12 C13 1.544(8) .
C13 C14 1.514(9) .
C13 C16 1.515(9) .
C14 H14 0.9300 .
C14 C15 1.233(10) .
C15 H15A 0.9300 .
C15 H15B 0.9300 .
C16 H16A 0.9600 .
C16 H16B 0.9600 .
C16 H16C 0.9600 .
C17 H17A 0.9700 .
C17 H17B 0.9700 .
C18 H18A 0.9700 .
C18 H18B 0.9700 .
C19 H19A 0.9600 .
C19 H19B 0.9600 .
C19 H19C 0.9600 .
C20 H20A 0.9600 .
C20 H20B 0.9600 .
C20 H20C 0.9600 .
C21 C22 1.486(9) .
C22 H22A 0.9600 .
C22 H22B 0.9600 .
C22 H22C 0.9600 .
Cl1 C45 1.619(15) .
C45 Cl1 1.619(15) 2
C45 H45 0.9701 .

loop_
_geom_torsion_atom_site_label_1
_geom_torsion_atom_site_label_2
_geom_torsion_atom_site_label_3
_geom_torsion_atom_site_label_4
_geom_torsion
O7 C34 C35 O8 167.9(5)
O7 C34 C35 C38 42.9(7)
O7 C34 C35 C36A -76.1(8)
O7 C34 C35 C36B -87(3)
O8 C30 C31 C32 167.2(5)
O8 C30 C31 C33 -58.8(6)
O8 C30 C39 O9 -49.7(7)
O8 C35 C36A C37 7.0(16)
O8 C35 C36B C37B 163(6)
C23 C24 C25 C26 55.0(8)
C24 C23 C32 C27 54.6(7)
C24 C23 C32 C31 168.7(5)
C24 C23 C32 C42 -69.6(7)
C24 C25 C26 C27 -51.9(7)
C24 C25 C26 C40 -167.4(5)
C24 C25 C26 C41 74.8(7)
C25 C26 C27 C28 -174.5(5)
C25 C26 C27 C32 54.1(7)
C25 C26 C40 O6 -56.8(7)
C26 C27 C28 C29 166.1(5)
C26 C27 C32 C23 -55.3(6)
C26 C27 C32 C31 -170.5(5)
C26 C27 C32 C42 64.6(7)
C27 C26 C40 O6 -172.5(5)
C27 C28 C29 C30 57.8(7)
C28 C27 C32 C23 171.2(5)
C28 C27 C32 C31 55.9(6)
C28 C27 C32 C42 -69.0(6)
C28 C29 C30 O8 -168.8(5)
C28 C29 C30 C31 -52.4(7)
C28 C29 C30 C39 70.9(7)
C29 C30 C31 C32 53.6(7)
C29 C30 C31 C33 -172.5(5)
C29 C30 C39 O9 66.0(7)
C30 O8 C35 C34 -44.7(7)
C30 O8 C35 C38 81.1(7)
C30 O8 C35 C36A -160.7(7)
C30 O8 C35 C36B -166(3)
C30 C31 C32 C23 -169.9(5)
C30 C31 C32 C27 -55.7(7)
C30 C31 C32 C42 71.1(7)
C30 C31 C33 C34 61.2(6)
C31 C30 C39 O9 -173.1(5)
C31 C33 C34 O7 -177.0(5)
C31 C33 C34 C35 -54.7(7)
C32 C23 C24 C25 -56.5(8)
C32 C27 C28 C29 -59.7(6)
C32 C31 C33 C34 -164.9(5)
C33 C31 C32 C23 60.0(7)
C33 C31 C32 C27 174.2(5)
C33 C31 C32 C42 -59.1(7)
C33 C34 C35 O8 43.9(7)
C33 C34 C35 C38 -81.1(7)
C33 C34 C35 C36A 159.9(7)
C33 C34 C35 C36B 149(3)
C34 C35 C36A C37 -111.0(13)
C34 C35 C36B C37B 48(7)
C35 O8 C30 C29 169.6(5)
C35 O8 C30 C31 53.5(7)
C35 O8 C30 C39 -72.1(7)
C38 C35 C36A C37 127.1(13)
C38 C35 C36B C37B -83(6)
C39 O9 C43 O10 -1.7(10)
C39 O9 C43 C44 -179.4(5)
C39 C30 C31 C32 -67.6(7)
C39 C30 C31 C33 66.3(7)
C40 C26 C27 C28 -59.4(7)
C40 C26 C27 C32 169.2(5)
C41 C26 C27 C28 61.1(7)
C41 C26 C27 C32 -70.3(7)
C41 C26 C40 O6 62.9(7)
C43 O9 C39 C30 -122.2(6)
C36A C35 C36B C37B 2(8)
C36B C35 C36A C37 27(12)
O2 C12 C13 O3 169.7(5)
O2 C12 C13 C14 -78.5(7)
O2 C12 C13 C16 45.1(7)
O3 C8 C9 C10 166.6(5)
O3 C8 C9 C11 -57.9(6)
O3 C8 C17 O4 -50.2(7)
O3 C13 C14 C15 -168.5(10)
C1 C2 C3 C4 55.0(8)
C2 C1 C10 C5 53.5(7)
C2 C1 C10 C9 167.3(5)
C2 C1 C10 C20 -70.2(7)
C2 C3 C4 C5 -50.9(7)
C2 C3 C4 C18 -165.8(6)
C2 C3 C4 C19 77.3(7)
C3 C4 C5 C6 -173.9(6)
C3 C4 C5 C10 51.9(7)
C3 C4 C18 O1 -54.7(7)
C4 C5 C6 C7 162.9(5)
C4 C5 C10 C1 -52.9(7)
C4 C5 C10 C9 -168.3(5)
C4 C5 C10 C20 67.1(7)
C5 C4 C18 O1 -170.4(5)
C5 C6 C7 C8 57.6(7)
C6 C5 C10 C1 171.6(5)
C6 C5 C10 C9 56.1(6)
C6 C5 C10 C20 -68.5(7)
C6 C7 C8 O3 -167.5(5)
C6 C7 C8 C9 -51.7(7)
C6 C7 C8 C17 73.6(7)
C7 C8 C9 C10 52.9(7)
C7 C8 C9 C11 -171.6(5)
C7 C8 C17 O4 64.9(7)
C8 O3 C13 C12 -44.2(7)
C8 O3 C13 C14 -160.4(5)
C8 O3 C13 C16 79.7(7)
C8 C9 C10 C1 -169.2(5)
C8 C9 C10 C5 -54.4(7)
C8 C9 C10 C20 71.2(7)
C8 C9 C11 C12 62.9(7)
C9 C8 C17 O4 -172.9(5)
C9 C11 C12 O2 -179.6(5)
C9 C11 C12 C13 -57.3(7)
C10 C1 C2 C3 -56.6(8)
C10 C5 C6 C7 -60.4(7)
C10 C9 C11 C12 -161.5(5)
C11 C9 C10 C1 58.9(7)
C11 C9 C10 C5 173.7(5)
C11 C9 C10 C20 -60.7(7)
C11 C12 C13 O3 45.2(7)
C11 C12 C13 C14 157.0(6)
C11 C12 C13 C16 -79.4(7)
C12 C13 C14 C15 75.3(12)
C13 O3 C8 C7 167.7(5)
C13 O3 C8 C9 51.4(7)
C13 O3 C8 C17 -74.8(6)
C16 C13 C14 C15 -48.1(12)
C17 O4 C21 O5 0.1(11)
C17 O4 C21 C22 -179.5(6)
C17 C8 C9 C10 -69.2(7)
C17 C8 C9 C11 66.4(7)
C18 C4 C5 C6 -60.1(7)
C18 C4 C5 C10 165.8(5)
C19 C4 C5 C6 60.2(8)
C19 C4 C5 C10 -74.0(7)
C19 C4 C18 O1 64.7(7)
C21 O4 C17 C8 -165.4(6)
